data_4026904
loop_
_publ_author_name
'Dane Holte'
'Daniel C. G. G\"otz'
'Phil S. Baran'

_publ_section_title
;
 An Approach to Mimicking the Sesquiterpene Cyclase Phase by
 Nickel-Promoted Diene/Alkyne Cooligomerization
;
_journal_name_full 'Journal of Organic Chemistry'
_journal_page_first 825
_journal_page_last 842
_journal_paper_doi 10.1021/jo202314a
_journal_volume 77
_journal_year 2012
_chemical_formula_sum 'C18 H30 O3'
_chemical_formula_weight 294.42
_chemical_name_systematic
; 
 ? 
;
_space_group_IT_number 2
_symmetry_cell_setting triclinic
_symmetry_space_group_name_Hall '-P 1'
_symmetry_space_group_name_H-M 'P -1'
_atom_sites_solution_hydrogens geom
_atom_sites_solution_primary direct
_atom_sites_solution_secondary difmap
_audit_creation_method SHELXL-97
_cell_angle_alpha 94.998(3)
_cell_angle_beta 92.490(3)
_cell_angle_gamma 98.515(3)
_cell_formula_units_Z 2
_cell_length_a 5.5789(3)
_cell_length_b 11.6219(6)
_cell_length_c 13.0202(6)
_cell_measurement_reflns_used 5070
_cell_measurement_temperature 100(2)
_cell_measurement_theta_max 64.94
_cell_measurement_theta_min 3.86
_cell_volume 830.35(7)
_computing_cell_refinement 'Bruker SAINT'
_computing_data_collection 'Bruker APEX2'
_computing_data_reduction 'Bruker SAINT'
_computing_molecular_graphics 'Bruker SHELXTL'
_computing_publication_material 'Bruker SHELXTL'
_computing_structure_refinement 'SHELXL-97 (Sheldrick, 2008)'
_computing_structure_solution 'SHELXS-97 (Sheldrick, 2008)'
_diffrn_ambient_temperature 100(2)
_diffrn_measured_fraction_theta_full 0.968
_diffrn_measured_fraction_theta_max 0.869
_diffrn_measurement_device_type 'Bruker APEX CCD'
_diffrn_measurement_method '\f and \w scans'
_diffrn_radiation_monochromator 'Double Bounce Multilayer Mirror'
_diffrn_radiation_source 'Rotating Anode'
_diffrn_radiation_type CuK\a
_diffrn_radiation_wavelength 1.54178
_diffrn_reflns_av_R_equivalents 0.0432
_diffrn_reflns_av_sigmaI/netI 0.0417
_diffrn_reflns_limit_h_max 6
_diffrn_reflns_limit_h_min -6
_diffrn_reflns_limit_k_max 13
_diffrn_reflns_limit_k_min -13
_diffrn_reflns_limit_l_max 15
_diffrn_reflns_limit_l_min -13
_diffrn_reflns_number 8092
_diffrn_reflns_theta_full 60.00
_diffrn_reflns_theta_max 66.20
_diffrn_reflns_theta_min 3.86
_exptl_absorpt_coefficient_mu 0.614
_exptl_absorpt_correction_T_max 0.9525
_exptl_absorpt_correction_T_min 0.7696
_exptl_absorpt_correction_type multi-scan
_exptl_absorpt_process_details SADABS
_exptl_crystal_colour Colorless
_exptl_crystal_density_diffrn 1.178
_exptl_crystal_description Needle
_exptl_crystal_F_000 324
_exptl_crystal_size_max 0.45
_exptl_crystal_size_mid 0.18
_exptl_crystal_size_min 0.08
_refine_diff_density_max 0.281
_refine_diff_density_min -0.241
_refine_diff_density_rms 0.054
_refine_ls_extinction_method none
_refine_ls_goodness_of_fit_ref 1.037
_refine_ls_hydrogen_treatment constr
_refine_ls_matrix_type full
_refine_ls_number_parameters 194
_refine_ls_number_reflns 2527
_refine_ls_number_restraints 0
_refine_ls_restrained_S_all 1.037
_refine_ls_R_factor_all 0.0577
_refine_ls_R_factor_gt 0.0508
_refine_ls_shift/su_max 0.000
_refine_ls_shift/su_mean 0.000
_refine_ls_structure_factor_coef Fsqd
_refine_ls_weighting_details 'calc w=1/[\s^2^(Fo^2^)+(0.0818P)^2^+0.3908P] where P=(Fo^2^+2Fc^2^)/3'
_refine_ls_weighting_scheme calc
_refine_ls_wR_factor_gt 0.1325
_refine_ls_wR_factor_ref 0.1398
_reflns_number_gt 2194
_reflns_number_total 2527
_reflns_threshold_expression >2sigma(I)
_cod_data_source_file jo202314a_si_003.cif
_cod_data_source_block Baran198
_cod_database_code 4026904

loop_
_symmetry_equiv_pos_as_xyz
'x, y, z'
'-x, -y, -z'

loop_
_atom_site_label
_atom_site_type_symbol
_atom_site_fract_x
_atom_site_fract_y
_atom_site_fract_z
_atom_site_U_iso_or_equiv
_atom_site_adp_type
_atom_site_occupancy
_atom_site_symmetry_multiplicity
_atom_site_calc_flag
_atom_site_refinement_flags
O1 O 1.0583(2) 0.91440(11) 0.24532(10) 0.0227(3) Uani 1 1 d .
O2 O 0.5011(2) 0.68242(12) 0.41752(10) 0.0264(4) Uani 1 1 d .
O3 O 1.0879(2) 0.49374(11) 0.13266(10) 0.0220(3) Uani 1 1 d .
C1 C 0.5070(4) 1.1278(2) 0.34879(18) 0.0372(5) Uani 1 1 d .
H1A H 0.4888 1.1482 0.2777 0.056 Uiso 1 1 calc R
H1B H 0.5543 1.1993 0.3953 0.056 Uiso 1 1 calc R
H1C H 0.3524 1.0864 0.3686 0.056 Uiso 1 1 calc R
C2 C 0.7005(4) 1.05011(17) 0.35614(16) 0.0288(5) Uani 1 1 d .
H2A H 0.7295 1.0367 0.4294 0.035 Uiso 1 1 calc R
H2B H 0.8537 1.0911 0.3325 0.035 Uiso 1 1 calc R
C3 C 0.6345(3) 0.93183(17) 0.29223(15) 0.0255(5) Uani 1 1 d .
H3A H 0.4921 0.8868 0.3208 0.031 Uiso 1 1 calc R
H3B H 0.5882 0.9449 0.2204 0.031 Uiso 1 1 calc R
C4 C 0.8404(3) 0.86124(16) 0.29137(14) 0.0217(4) Uani 1 1 d .
C5 C 0.8990(3) 0.81661(17) 0.39487(15) 0.0243(4) Uani 1 1 d .
H5A H 1.0754 0.8134 0.4002 0.029 Uiso 1 1 calc R
H5B H 0.8661 0.8754 0.4501 0.029 Uiso 1 1 calc R
C6 C 0.7675(3) 0.69891(18) 0.41750(15) 0.0240(5) Uani 1 1 d .
C7 C 0.6176(3) 0.62069(18) 0.33680(15) 0.0240(4) Uani 1 1 d .
H7 H 0.6090 0.6527 0.2681 0.029 Uiso 1 1 calc R
C8 C 0.6034(3) 0.49004(17) 0.33140(15) 0.0251(5) Uani 1 1 d .
H8A H 0.4556 0.4516 0.2901 0.030 Uiso 1 1 calc R
H8B H 0.5965 0.4637 0.4017 0.030 Uiso 1 1 calc R
C9 C 0.8319(3) 0.45804(16) 0.28044(14) 0.0226(4) Uani 1 1 d .
H9A H 0.9772 0.5030 0.3194 0.027 Uiso 1 1 calc R
H9B H 0.8380 0.3740 0.2856 0.027 Uiso 1 1 calc R
C10 C 0.8426(3) 0.48164(16) 0.16838(14) 0.0194(4) Uani 1 1 d .
C11 C 0.9581(3) 0.59334(16) 0.13359(14) 0.0195(4) Uani 1 1 d .
H11 H 0.8957 0.6080 0.0635 0.023 Uiso 1 1 calc R
C12 C 1.0719(3) 0.70308(16) 0.19878(14) 0.0209(4) Uani 1 1 d .
H12A H 1.2368 0.7277 0.1756 0.025 Uiso 1 1 calc R
H12B H 1.0894 0.6850 0.2714 0.025 Uiso 1 1 calc R
C13 C 0.9279(3) 0.80533(16) 0.19464(14) 0.0202(4) Uani 1 1 d .
C14 C 0.8181(4) 0.81815(17) 0.08869(14) 0.0254(5) Uani 1 1 d .
H14A H 0.7271 0.8852 0.0932 0.030 Uiso 1 1 calc R
H14B H 0.7017 0.7469 0.0652 0.030 Uiso 1 1 calc R
C15 C 1.0112(4) 0.83733(18) 0.00937(15) 0.0300(5) Uani 1 1 d .
H15A H 1.1136 0.9141 0.0278 0.036 Uiso 1 1 calc R
H15B H 1.1171 0.7763 0.0121 0.036 Uiso 1 1 calc R
C16 C 0.9016(5) 0.8336(2) -0.10054(17) 0.0423(6) Uani 1 1 d .
H16A H 0.8234 0.7539 -0.1237 0.063 Uiso 1 1 calc R
H16B H 1.0302 0.8579 -0.1466 0.063 Uiso 1 1 calc R
H16C H 0.7807 0.8868 -0.1020 0.063 Uiso 1 1 calc R
C17 C 0.8855(3) 0.65136(18) 0.50795(15) 0.0261(5) Uani 1 1 d .
H17A H 0.7947 0.5750 0.5191 0.039 Uiso 1 1 calc R
H17B H 0.8853 0.7055 0.5700 0.039 Uiso 1 1 calc R
H17C H 1.0531 0.6427 0.4934 0.039 Uiso 1 1 calc R
C18 C 0.6522(3) 0.40648(17) 0.09623(15) 0.0233(4) Uani 1 1 d .
H18A H 0.6890 0.4183 0.0246 0.035 Uiso 1 1 calc R
H18B H 0.4925 0.4281 0.1097 0.035 Uiso 1 1 calc R
H18C H 0.6514 0.3241 0.1074 0.035 Uiso 1 1 calc R

loop_
_atom_site_aniso_label
_atom_site_aniso_U_11
_atom_site_aniso_U_22
_atom_site_aniso_U_33
_atom_site_aniso_U_23
_atom_site_aniso_U_13
_atom_site_aniso_U_12
O1 0.0195(7) 0.0240(7) 0.0237(7) 0.0019(5) 0.0001(5) 0.0009(5)
O2 0.0214(7) 0.0393(8) 0.0191(7) -0.0009(6) 0.0028(5) 0.0084(6)
O3 0.0202(7) 0.0266(7) 0.0212(7) 0.0050(5) 0.0052(5) 0.0074(5)
C1 0.0348(12) 0.0371(12) 0.0382(13) -0.0084(10) -0.0044(9) 0.0097(9)
C2 0.0255(10) 0.0292(11) 0.0296(12) -0.0056(9) -0.0021(8) 0.0034(8)
C3 0.0221(10) 0.0293(11) 0.0233(10) -0.0028(8) -0.0030(8) 0.0025(8)
C4 0.0184(9) 0.0260(10) 0.0187(10) -0.0004(8) -0.0007(7) -0.0008(7)
C5 0.0254(10) 0.0296(10) 0.0180(10) -0.0002(8) 0.0001(8) 0.0063(8)
C6 0.0201(9) 0.0340(11) 0.0184(10) 0.0024(8) 0.0021(7) 0.0059(8)
C7 0.0185(9) 0.0365(11) 0.0179(10) 0.0053(8) 0.0040(7) 0.0051(8)
C8 0.0272(10) 0.0281(10) 0.0195(10) 0.0052(8) 0.0064(8) -0.0010(8)
C9 0.0271(10) 0.0247(10) 0.0173(10) 0.0070(8) 0.0019(8) 0.0049(8)
C10 0.0186(9) 0.0233(9) 0.0186(10) 0.0044(7) 0.0034(7) 0.0081(7)
C11 0.0176(9) 0.0269(10) 0.0159(10) 0.0054(7) 0.0024(7) 0.0070(7)
C12 0.0183(9) 0.0274(10) 0.0176(10) 0.0049(8) 0.0027(7) 0.0037(7)
C13 0.0172(9) 0.0235(9) 0.0188(10) 0.0008(8) -0.0001(7) 0.0007(7)
C14 0.0312(11) 0.0261(10) 0.0202(11) 0.0022(8) -0.0024(8) 0.0099(8)
C15 0.0452(12) 0.0246(10) 0.0213(11) 0.0065(8) 0.0036(9) 0.0063(9)
C16 0.0696(17) 0.0341(12) 0.0211(12) 0.0059(9) 0.0015(10) -0.0006(11)
C17 0.0260(10) 0.0367(11) 0.0168(10) 0.0059(8) 0.0020(8) 0.0068(8)
C18 0.0238(10) 0.0263(10) 0.0205(10) 0.0025(8) 0.0029(8) 0.0051(8)

loop_
_atom_type_symbol
_atom_type_description
_atom_type_scat_dispersion_real
_atom_type_scat_dispersion_imag
_atom_type_scat_source
C C 0.0181 0.0091 'International Tables Vol C Tables 4.2.6.8 and 6.1.1.4'
H H 0.0000 0.0000 'International Tables Vol C Tables 4.2.6.8 and 6.1.1.4'
O O 0.0492 0.0322 'International Tables Vol C Tables 4.2.6.8 and 6.1.1.4'

loop_
_geom_angle_atom_site_label_1
_geom_angle_atom_site_label_2
_geom_angle_atom_site_label_3
_geom_angle
C13 O1 C4 62.08(11)
C7 O2 C6 60.41(11)
C11 O3 C10 61.10(11)
C2 C1 H1A 109.5
C2 C1 H1B 109.5
H1A C1 H1B 109.5
C2 C1 H1C 109.5
H1A C1 H1C 109.5
H1B C1 H1C 109.5
C1 C2 C3 113.47(16)
C1 C2 H2A 108.9
C3 C2 H2A 108.9
C1 C2 H2B 108.9
C3 C2 H2B 108.9
H2A C2 H2B 107.7
C4 C3 C2 112.54(15)
C4 C3 H3A 109.1
C2 C3 H3A 109.1
C4 C3 H3B 109.1
C2 C3 H3B 109.1
H3A C3 H3B 107.8
O1 C4 C13 58.81(11)
O1 C4 C3 114.96(16)
C13 C4 C3 123.57(16)
O1 C4 C5 111.94(14)
C13 C4 C5 119.40(16)
C3 C4 C5 114.20(16)
C6 C5 C4 118.17(15)
C6 C5 H5A 107.8
C4 C5 H5A 107.8
C6 C5 H5B 107.8
C4 C5 H5B 107.8
H5A C5 H5B 107.1
O2 C6 C7 59.19(11)
O2 C6 C17 113.35(16)
C7 C6 C17 121.19(17)
O2 C6 C5 118.32(16)
C7 C6 C5 121.28(17)
C17 C6 C5 112.57(16)
O2 C7 C6 60.40(12)
O2 C7 C8 120.38(16)
C6 C7 C8 121.99(17)
O2 C7 H7 114.5
C6 C7 H7 114.5
C8 C7 H7 114.5
C7 C8 C9 107.67(15)
C7 C8 H8A 110.2
C9 C8 H8A 110.2
C7 C8 H8B 110.2
C9 C8 H8B 110.2
H8A C8 H8B 108.5
C10 C9 C8 113.97(15)
C10 C9 H9A 108.8
C8 C9 H9A 108.8
C10 C9 H9B 108.8
C8 C9 H9B 108.8
H9A C9 H9B 107.7
O3 C10 C11 59.36(11)
O3 C10 C18 115.09(15)
C11 C10 C18 117.49(16)
O3 C10 C9 113.02(14)
C11 C10 C9 123.61(16)
C18 C10 C9 115.10(15)
O3 C11 C10 59.54(11)
O3 C11 C12 116.98(14)
C10 C11 C12 128.22(16)
O3 C11 H11 113.5
C10 C11 H11 113.5
C12 C11 H11 113.5
C11 C12 C13 114.23(14)
C11 C12 H12A 108.7
C13 C12 H12A 108.7
C11 C12 H12B 108.7
C13 C12 H12B 108.7
H12A C12 H12B 107.6
O1 C13 C4 59.11(11)
O1 C13 C14 113.11(15)
C4 C13 C14 122.07(16)
O1 C13 C12 113.05(14)
C4 C13 C12 120.72(16)
C14 C13 C12 114.53(15)
C13 C14 C15 112.09(16)
C13 C14 H14A 109.2
C15 C14 H14A 109.2
C13 C14 H14B 109.2
C15 C14 H14B 109.2
H14A C14 H14B 107.9
C16 C15 C14 112.66(19)
C16 C15 H15A 109.1
C14 C15 H15A 109.1
C16 C15 H15B 109.1
C14 C15 H15B 109.1
H15A C15 H15B 107.8
C15 C16 H16A 109.5
C15 C16 H16B 109.5
H16A C16 H16B 109.5
C15 C16 H16C 109.5
H16A C16 H16C 109.5
H16B C16 H16C 109.5
C6 C17 H17A 109.5
C6 C17 H17B 109.5
H17A C17 H17B 109.5
C6 C17 H17C 109.5
H17A C17 H17C 109.5
H17B C17 H17C 109.5
C10 C18 H18A 109.5
C10 C18 H18B 109.5
H18A C18 H18B 109.5
C10 C18 H18C 109.5
H18A C18 H18C 109.5
H18B C18 H18C 109.5

loop_
_geom_bond_atom_site_label_1
_geom_bond_atom_site_label_2
_geom_bond_distance
O1 C13 1.453(2)
O1 C4 1.457(2)
O2 C7 1.452(2)
O2 C6 1.470(2)
O3 C11 1.453(2)
O3 C10 1.456(2)
C1 C2 1.512(3)
C1 H1A 0.9800
C1 H1B 0.9800
C1 H1C 0.9800
C2 C3 1.530(3)
C2 H2A 0.9900
C2 H2B 0.9900
C3 C4 1.507(3)
C3 H3A 0.9900
C3 H3B 0.9900
C4 C13 1.500(3)
C4 C5 1.525(3)
C5 C6 1.513(3)
C5 H5A 0.9900
C5 H5B 0.9900
C6 C7 1.470(3)
C6 C17 1.510(3)
C7 C8 1.504(3)
C7 H7 1.0000
C8 C9 1.541(3)
C8 H8A 0.9900
C8 H8B 0.9900
C9 C10 1.510(3)
C9 H9A 0.9900
C9 H9B 0.9900
C10 C11 1.478(3)
C10 C18 1.506(3)
C11 C12 1.508(3)
C11 H11 1.0000
C12 C13 1.533(3)
C12 H12A 0.9900
C12 H12B 0.9900
C13 C14 1.513(3)
C14 C15 1.531(3)
C14 H14A 0.9900
C14 H14B 0.9900
C15 C16 1.526(3)
C15 H15A 0.9900
C15 H15B 0.9900
C16 H16A 0.9800
C16 H16B 0.9800
C16 H16C 0.9800
C17 H17A 0.9800
C17 H17B 0.9800
C17 H17C 0.9800
C18 H18A 0.9800
C18 H18B 0.9800
C18 H18C 0.9800
